data_1534039
loop_
_publ_author_name
'Polyakova, I.N.'
'Malinina, E.A.'
'Kuznetsov, N.T.'

_publ_section_title
;
 Crystal structures of cesium and dimethylammonium cupradecaborates,Cs (Cu
 B10 H10) and (C H3)2 N H2 (Cu B10 H10)
;
_journal_name_full Kristallografiya
_journal_page_first 89
_journal_page_last 96
_journal_volume 48
_journal_year 2003
_chemical_formula_sum 'C2 H18 B10 Cu N'
_chemical_name_systematic '((C H3)2 N H2) (Cu (B10 H10))'
_space_group_IT_number 2
_symmetry_space_group_name_Hall '-P 1'
_symmetry_space_group_name_H-M 'P -1'
_cell_angle_alpha 65.8
_cell_angle_beta 89.32
_cell_angle_gamma 88.09
_cell_formula_units_Z 8
_cell_length_a 12.838
_cell_length_b 13.421
_cell_length_c 14.889
_cell_volume 2338.609
_citation_journal_id_ASTM KRISAJ
_cod_data_source_file Polyakova_KRISAJ_2003_477.cif
_cod_data_source_block C2H18B10Cu1N1
_cod_original_formula_sum 'C2 H18 B10 Cu1 N1'
_cod_database_code 1534039

loop_
_symmetry_equiv_pos_as_xyz
x,y,z
-x,-y,-z

loop_
_atom_site_label
_atom_site_type_symbol
_atom_site_fract_x
_atom_site_fract_y
_atom_site_fract_z
_atom_site_occupancy
_atom_site_U_iso_or_equiv
B33 B 0.4854 0.9525 0.2763 1 0.0
B31 B 0.4291 0.1565 0.2872 1 0.0
H53 H-1 0.1933 0.3109 -0.0267 1 0.0
B36 B 0.5084 0.0631 0.1538 1 0.0
H5 H-1 0.0129 0.2056 0.4085 1 0.0
B28 B 0.4274 0.6398 0.2503 1 0.0
H41 H+1 0.2156 0.3266 0.1272 1 0.0
H11 H-1 0.851 0.6154 0.3112 1 0.0
B27 B 0.4877 0.5942 0.1611 1 0.0
B14 B 0.0138 0.8613 0.145 1 0.0
H47 H+1 0.8256 0.1027 0.637 1 0.0
H57 H-1 0.7941 0.4614 0.5316 1 0.0
Cu3 Cu+1 0.52621 0.28745 0.30407 1 0.0
H66 H-1 0.2693 0.9 0.1179 1 0.0
B10 B 0.8821 0.3286 0.1568 1 0.0
B11 B 0.8823 0.6935 0.2819 1 0.0
Cu2 Cu+1 0.95284 0.07972 0.19809 1 0.0
H31 H-1 0.3851 0.2261 0.3029 1 0.0
H69 H-1 0.8858 0.0579 0.5166 1 0.0
H24 H-1 0.3254 0.4895 0.2547 1 0.0
H34 H-1 0.6464 0.9551 0.3877 1 0.0
C8 C+4 0.743 0.2081 0.5355 1 0.0
B16 B 0.9906 0.8611 0.3182 1 0.0
H19 H-1 0.0075 0.6676 0.4142 1 0.0
H46 H+1 0.3807 0.787 0.0692 1 0.0
H51 H-1 0.261 0.4737 -0.0208 1 0.0
H10 H-1 0.8157 0.3486 0.1003 1 0.0
H50 H-1 0.3127 0.4704 0.0748 1 0.0
H52 H-1 0.2229 0.1954 0.0552 1 0.0
H65 H-1 0.3613 0.9613 0.0509 1 0.0
B12 B 0.0517 -0.0682 0.2101 1 0.0
B5 B 0.9974 0.252 0.3368 1 0.0
H48 H+1 0.7221 0.0642 0.6337 1 0.0
H32 H-1 0.6481 0.9254 0.1972 1 0.0
H42 H+1 0.3233 0.2788 0.1301 1 0.0
B13 B 0.9193 -0.0761 0.1991 1 0.0
H35 H-1 0.6905 0.1431 0.1682 1 0.0
H60 H-1 0.7463 0.7654 0.5034 1 0.0
H15 H-1 0.1641 0.7647 0.2834 1 0.0
H3 H-1 0.9172 0.5076 0.1463 1 0.0
H17 H-1 0.8292 0.8185 0.1188 1 0.0
H49 H-1 0.3657 0.4239 0.0115 1 0.0
H9 H-1 0.898 0.1154 0.2911 1 0.0
C2 C+4 0.2444 0.2657 0.0228 1 0.0
H56 H-1 0.8873 0.5301 0.5364 1 0.0
B6 B 0.8674 0.3121 0.2823 1 0.0
B2 B 0.955 0.3815 0.3176 1 0.0
B19 B 0.9825 0.7183 0.3446 1 0.0
B1 B 0.9843 0.2519 0.1429 1 0.0
C5 C+4 0.2389 0.7511 0.0459 1 0.0
H64 H-1 0.2503 0.9679 0.0043 1 0.0
N4 N-3 0.7754 0.098 0.5945 1 0.0
B21 B 0.5346 0.6977 0.1818 1 0.0
H33 H-1 0.4348 0.8754 0.2915 1 0.0
B15 B 0.0839 0.7966 0.2636 1 0.0
H62 H-1 0.2212 0.7184 0.1189 1 0.0
C6 C+4 0.296 0.9242 0.049 1 0.0
N2 N-3 0.7591 0.6174 0.5078 1 0.0
B4 B 0.0611 0.3725 0.2492 1 0.0
H39 H-1 0.494 0.261 0.112 1 0.0
B30 B 0.616 0.5859 0.2159 1 0.0
B34 B 0.5977 0.9914 0.3283 1 0.0
H6 H-1 0.7807 0.3161 0.3057 1 0.0
Cu4 Cu+1 0.56223 0.8095 0.2544 1 0.0
H45 H+1 0.3439 0.8464 -0.0312 1 0.0
H54 H-1 0.3084 0.265 -0.0173 1 0.0
H27 H-1 0.4456 0.6137 0.0854 1 0.0
B8 B 0.065 0.2468 0.2339 1 0.0
B3 B 0.931 0.4309 0.1954 1 0.0
H16 H-1 0.9983 0.8767 0.378 1 0.0
B32 B 0.604 0.9746 0.2201 1 0.0
H7 H-1 0.0562 0.4342 0.0729 1 0.0
B35 B 0.6208 0.1042 0.2057 1 0.0
H63 H-1 0.1814 0.7826 0.0105 1 0.0
H22 H-1 0.4765 0.3332 0.4132 1 0.0
H14 H-1 0.0304 0.8772 0.0709 1 0.0
H55 H-1 0.8082 0.4892 0.6207 1 0.0
B22 B 0.4944 0.4149 0.3574 1 0.0
C3 C+4 0.8146 0.5178 0.5558 1 0.0
C7 C+4 0.8136 0.04 0.5343 1 0.0
H8 H-1 0.1413 0.2027 0.24 1 0.0
H68 H-1 0.8185 0.9594 0.581 1 0.0
H36 H-1 0.4974 0.0753 0.0826 1 0.0
H21 H-1 0.5483 0.7842 0.135 1 0.0
N1 N-3 0.2692 0.3217 0.0873 1 0.0
B24 B 0.4138 0.5006 0.267 1 0.0
N3 N-3 0.322 0.8242 0.0332 1 0.0
B25 B 0.4628 0.5319 0.3678 1 0.0
H12 H-1 0.095 0.0024 0.1925 1 0.0
H26 H-1 0.6729 0.4643 0.3938 1 0.0
B38 B 0.5595 0.1301 0.3058 1 0.0
H25 H-1 0.4266 0.5364 0.4334 1 0.0
B20 B 0.8677 0.8088 0.2999 1 0.0
H2 H-1 0.9579 0.4163 0.364 1 0.0
H71 H-1 0.8029 0.2461 0.5004 1 0.0
H40 H-1 0.3295 0.0715 0.2086 1 0.0
H29 H-1 0.5759 0.6747 0.3483 1 0.0
B7 B 0.021 0.3736 0.1334 1 0.0
H20 H-1 0.8161 0.8156 0.3589 1 0.0
H37 H-1 0.4367 0.9853 0.4306 1 0.0
B29 B 0.5577 0.6349 0.3052 1 0.0
H23 H-1 0.5802 0.4234 0.1993 1 0.0
H59 H-1 0.717 0.6839 0.5973 1 0.0
B17 B 0.8846 0.8086 0.1781 1 0.0
H1 H-1 0.9831 0.2012 0.1044 1 0.0
Cu1 Cu+1 0.93488 0.56127 0.24334 1 0.0
H38 H-1 0.6203 0.1785 0.3315 1 0.0
H61 H-1 0.2639 0.6863 0.035 1 0.0
H44 H+1 0.7576 0.6397 0.4392 1 0.0
H58 H-1 0.8319 0.7064 0.5654 1 0.0
B37 B 0.4656 0.0231 0.3537 1 0.0
C4 C+4 0.7631 0.7041 0.5418 1 0.0
H67 H-1 0.7706 0.0513 0.4845 1 0.0
B39 B 0.4977 0.1804 0.1813 1 0.0
C1 C+4 0.3108 0.4297 0.0348 1 0.0
H43 H+1 0.6845 0.6015 0.5211 1 0.0
H72 H-1 0.7113 0.248 0.5791 1 0.0
H13 H-1 0.8813 -0.0021 0.1691 1 0.0
H30 H-1 0.7019 0.595 0.1895 1 0.0
B23 B 0.546 0.4647 0.2436 1 0.0
B9 B 0.9298 0.2044 0.2573 1 0.0
H4 H-1 0.1251 0.4101 0.2606 1 0.0
H28 H-1 0.362 0.7006 0.2396 1 0.0
B26 B 0.5972 0.4919 0.3448 1 0.0
H18 H-1 0.0376 0.6659 0.1909 1 0.0
B18 B 0.0002 0.7184 0.2234 1 0.0
B40 B 0.4037 0.0741 0.2323 1 0.0
H70 H-1 0.6923 0.2095 0.4882 1 0.0
